data_7160188
loop_
_publ_author_name
'Zhang, Xinqin'
'Yang, Qin'
'Zeng, Xiaofeng'
'Fu, Yang'
'Ding, Qiuping'
'Peng, Yiyuan'

_publ_section_title
;
 Highly selective synthesis of selenium-containing
 (<i>E</i>)-<i>N</i>-propenolquinazolinones <i>via</i>
 FeCl<sub>3</sub>-mediated cascade reaction of propargyl quinazoline-4-yl
 ethers with diselenides.
;
_journal_issue 47
_journal_name_full 'Organic &amp; biomolecular chemistry'
_journal_page_first 9231
_journal_page_last 9241
_journal_paper_doi 10.1039/d4ob01498g
_journal_volume 22
_journal_year 2024
_chemical_formula_moiety '0.33(C32 H28 N2 O2 Se)'
_chemical_formula_sum 'C10.67 H9.33 N0.67 O0.67 Se0.33'
_chemical_formula_weight 183.84
_space_group_crystal_system orthorhombic
_space_group_IT_number 19
_space_group_name_Hall 'P 2ac 2ab'
_space_group_name_H-M_alt 'P 21 21 21'
_atom_sites_solution_hydrogens geom
_atom_sites_solution_primary iterative
_audit_creation_date 2023-12-28
_audit_creation_method
;
Olex2 1.2
(compiled 2018.05.29 svn.r3508 for OlexSys, GUI svn.r5506)
;
_audit_update_record
;
2023-12-29 deposited with the CCDC.	2024-10-16 downloaded from the CCDC.
;
_cell_angle_alpha 90
_cell_angle_beta 90
_cell_angle_gamma 90
_cell_formula_units_Z 12
_cell_length_a 12.5627(11)
_cell_length_b 14.7048(7)
_cell_length_c 14.8441(7)
_cell_measurement_reflns_used 5278
_cell_measurement_temperature 293(2)
_cell_measurement_theta_max 23.4710
_cell_measurement_theta_min 3.8940
_cell_volume 2742.2(3)
_computing_cell_refinement 'CrysAlisPro 1.171.42.90a (Rigaku OD, 2023)'
_computing_data_collection 'CrysAlisPro 1.171.42.90a (Rigaku OD, 2023)'
_computing_data_reduction 'CrysAlisPro 1.171.42.90a (Rigaku OD, 2023)'
_computing_molecular_graphics 'Olex2 (Dolomanov et al., 2009)'
_computing_publication_material 'Olex2 (Dolomanov et al., 2009)'
_computing_structure_refinement 'ShelXL (Sheldrick, 2015)'
_computing_structure_solution 'olex2.solve (Bourhis et al., 2015)'
_diffrn_ambient_temperature 293(2)
_diffrn_detector 'CCD plate'
_diffrn_detector_area_resol_mean 16.0706
_diffrn_detector_type EosS2
_diffrn_measured_fraction_theta_full 0.996
_diffrn_measured_fraction_theta_max 0.875
_diffrn_measurement_details
;
List of Runs (angles in degrees, time in seconds):

  # Type    Start    End  Width  t~exp~   \w     \q     \k     \f   Frames
#--------------------------------------------------------------------------
  1  \w    -10.00  42.00   1.00   19.66    --   16.70  77.00 -90.00   52
  2  \w    -15.00  55.00   1.00   19.66    --   16.70 -99.00  90.00   70
  3  \w     -3.00  86.00   1.00   19.66    --   16.70  37.00 150.00   89
  4  \w    -45.00  16.00   1.00   19.66    --  -15.76  19.00-120.00   61
;
_diffrn_measurement_device 'four-circle diffractometer'
_diffrn_measurement_device_type 'SuperNova, Single source at offset/far, EosS2'
_diffrn_measurement_method '\w scans'
_diffrn_orient_matrix_type 'CrysAlisPro convention (1999,Acta A55,543-557)'
_diffrn_orient_matrix_UB_11 -0.0337244000
_diffrn_orient_matrix_UB_12 0.0306929000
_diffrn_orient_matrix_UB_13 0.0232195000
_diffrn_orient_matrix_UB_21 -0.0410264000
_diffrn_orient_matrix_UB_22 -0.0331562000
_diffrn_orient_matrix_UB_23 0.0002743000
_diffrn_orient_matrix_UB_31 0.0191048000
_diffrn_orient_matrix_UB_32 -0.0169090000
_diffrn_orient_matrix_UB_33 0.0417749000
_diffrn_radiation_monochromator mirror
_diffrn_radiation_probe x-ray
_diffrn_radiation_type MoK\a
_diffrn_radiation_wavelength 0.71073
_diffrn_reflns_av_R_equivalents 0.0428
_diffrn_reflns_av_unetI/netI 0.0744
_diffrn_reflns_Laue_measured_fraction_full 0.996
_diffrn_reflns_Laue_measured_fraction_max 0.875
_diffrn_reflns_limit_h_max 16
_diffrn_reflns_limit_h_min -17
_diffrn_reflns_limit_k_max 18
_diffrn_reflns_limit_k_min -18
_diffrn_reflns_limit_l_max 20
_diffrn_reflns_limit_l_min -19
_diffrn_reflns_number 16662
_diffrn_reflns_point_group_measured_fraction_full 0.993
_diffrn_reflns_point_group_measured_fraction_max 0.832
_diffrn_reflns_theta_full 25.242
_diffrn_reflns_theta_max 29.521
_diffrn_reflns_theta_min 3.476
_diffrn_source 'micro-focus sealed X-ray tube'
_diffrn_source_type 'SuperNova (Mo) X-ray Source'
_exptl_absorpt_coefficient_mu 1.400
_exptl_absorpt_correction_T_max 1.00000
_exptl_absorpt_correction_T_min 0.31306
_exptl_absorpt_correction_type multi-scan
_exptl_absorpt_process_details
;
CrysAlisPro 1.171.42.90a (Rigaku Oxford Diffraction, 2023)
Empirical absorption correction using spherical harmonics,
implemented in SCALE3 ABSPACK scaling algorithm.
;
_exptl_crystal_density_diffrn 1.336
_exptl_crystal_F_000 1136
_refine_diff_density_max 0.248
_refine_diff_density_min -0.314
_refine_diff_density_rms 0.048
_refine_ls_abs_structure_details
;
 Refined as an inversion twin.
;
_refine_ls_abs_structure_Flack -0.006(12)
_refine_ls_extinction_method none
_refine_ls_goodness_of_fit_ref 0.998
_refine_ls_hydrogen_treatment constr
_refine_ls_matrix_type full
_refine_ls_number_parameters 338
_refine_ls_number_reflns 6380
_refine_ls_number_restraints 0
_refine_ls_restrained_S_all 0.998
_refine_ls_R_factor_all 0.0942
_refine_ls_R_factor_gt 0.0474
_refine_ls_shift/su_max 0.001
_refine_ls_shift/su_mean 0.000
_refine_ls_structure_factor_coef Fsqd
_refine_ls_weighting_details 'w=1/[\s^2^(Fo^2^)+(0.0360P)^2^] where P=(Fo^2^+2Fc^2^)/3'
_refine_ls_weighting_scheme calc
_refine_ls_wR_factor_gt 0.0827
_refine_ls_wR_factor_ref 0.0981
_reflns_Friedel_coverage 0.709
_reflns_Friedel_fraction_full 0.989
_reflns_Friedel_fraction_max 0.777
_reflns_number_gt 4030
_reflns_number_total 6380
_reflns_threshold_expression 'I > 2\s(I)'
_cod_data_source_file d4ob01498g2.cif
_cod_data_source_block zxq-1-3_auto
_cod_depositor_comments 'Adding full bibliography for 7160188.cif.'
_cod_database_code 7160188
_shelx_shelxl_version_number 2018/3
_shelx_space_group_comment
;
The symmetry employed for this shelxl refinement is uniquely defined
by the following loop, which should always be used as a source of
symmetry information in preference to the above space-group names.
They are only intended as comments.
;
_reflns_odcompleteness_completeness 99.56
_reflns_odcompleteness_iscentric 1
_reflns_odcompleteness_theta 26.32
_olex2_refinement_description
;
1. Twinned data refinement
 Scales: 1.006(12)
 -0.006(12)
2. Fixed Uiso
 At 1.2 times of:
  All C(H) groups, All C(H,H) groups
 At 1.5 times of:
  All C(H,H,H) groups, All O(H) groups
3.a Ternary CH refined with riding coordinates:
 C00R(H00R)
3.b Secondary CH2 refined with riding coordinates:
 C00I(H00B,H00C)
3.c Aromatic/amide H refined with riding coordinates:
 C00A(H00A), C00D(H00D), C00E(H00E), C00F(H00F), C00G(H00G), C00J(H00J),
 C00K(H00K), C00M(H00M), C00P(H00P), C00Q(H00Q), C00S(H00S), C00T(H00T),
 C00U(H00U), C00V(H00V), C00W(H00W), C00X(H00X), C00Y(H00Y), C00Z(H00Z)
3.d Idealised Me refined as rotating group:
 C010(H01A,H01B,H01C), C011(H01D,H01E,H01F)
3.e Idealised tetrahedral OH refined as rotating group:
 O002(H002)
;
_olex2_submission_special_instructions 'No special instructions were received'
_oxdiff_exptl_absorpt_empirical_details
;
Empirical correction (ABSPACK) includes:
- Absorption correction using spherical harmonics
- Frame scaling
;
_oxdiff_exptl_absorpt_empirical_full_max 2.259
_oxdiff_exptl_absorpt_empirical_full_min 0.597

loop_
_space_group_symop_operation_xyz
'x, y, z'
'-x+1/2, -y, z+1/2'
'-x, y+1/2, -z+1/2'
'x+1/2, -y+1/2, -z'

loop_
_atom_site_label
_atom_site_type_symbol
_atom_site_fract_x
_atom_site_fract_y
_atom_site_fract_z
_atom_site_U_iso_or_equiv
_atom_site_adp_type
_atom_site_occupancy
_atom_site_site_symmetry_order
_atom_site_calc_flag
_atom_site_refinement_flags_posn
_atom_site_refinement_flags_adp
_atom_site_refinement_flags_occupancy
_atom_site_disorder_assembly
_atom_site_disorder_group
Se01 Se 0.30836(5) 0.57060(3) 0.38440(3) 0.0643(2) Uani 1 1 d . . . . .
O002 O 0.5474(3) 0.6195(2) 0.3170(2) 0.0576(9) Uani 1 1 d . . . . .
H002 H 0.560818 0.565554 0.325111 0.086 Uiso 1 1 calc GR . . . .
N003 N 0.3425(3) 0.7875(2) 0.2035(2) 0.0384(9) Uani 1 1 d . . . . .
O004 O 0.2926(4) 0.6774(2) 0.10227(19) 0.0732(12) Uani 1 1 d . . . . .
N005 N 0.4053(3) 0.9312(2) 0.1558(2) 0.0436(9) Uani 1 1 d . . . . .
C006 C 0.4027(4) 0.9004(3) 0.0664(3) 0.0420(12) Uani 1 1 d . . . . .
C007 C 0.3068(4) 0.7297(3) 0.2776(3) 0.0410(10) Uani 1 1 d . . . . .
C008 C 0.3878(4) 0.9073(3) 0.3135(3) 0.0370(11) Uani 1 1 d . . . . .
C009 C 0.4115(4) 0.9756(3) 0.4872(3) 0.0508(13) Uani 1 1 d . . . . .
C00A C 0.4554(4) 0.8655(3) 0.3737(3) 0.0496(12) Uani 1 1 d . . . . .
H00A H 0.492741 0.813678 0.356599 0.060 Uiso 1 1 calc R . . . .
C00B C 0.3611(4) 0.6548(3) 0.2953(3) 0.0447(12) Uani 1 1 d . . . . .
C00C C 0.3780(4) 0.8752(3) 0.2191(3) 0.0386(11) Uani 1 1 d . . . . .
C00D C 0.3332(4) 0.9843(3) 0.3402(3) 0.0453(12) Uani 1 1 d . . . . .
H00D H 0.289130 1.014437 0.299700 0.054 Uiso 1 1 calc R . . . .
C00E C 0.1119(5) 0.7997(3) 0.4578(4) 0.0631(16) Uani 1 1 d . . . . .
H00E H 0.110616 0.808076 0.519900 0.076 Uiso 1 1 calc R . . . .
C00F C 0.4676(5) 0.9006(3) 0.4594(3) 0.0553(14) Uani 1 1 d . . . . .
H00F H 0.514730 0.872787 0.499119 0.066 Uiso 1 1 calc R . . . .
C00G C 0.3441(4) 1.0165(3) 0.4274(3) 0.0559(15) Uani 1 1 d . . . . .
H00G H 0.304784 1.066854 0.445602 0.067 Uiso 1 1 calc R . . . .
C00H C 0.3007(5) 0.4647(3) 0.3087(4) 0.0595(14) Uani 1 1 d . . . . .
C00I C 0.4655(4) 0.6278(3) 0.2520(3) 0.0501(13) Uani 1 1 d . . . . .
H00B H 0.456656 0.570205 0.220963 0.060 Uiso 1 1 calc R . . . .
H00C H 0.485551 0.673184 0.207740 0.060 Uiso 1 1 calc R . . . .
C00J C 0.0226(5) 0.8149(4) 0.4081(4) 0.0699(17) Uani 1 1 d . . . . .
H00J H -0.040300 0.831780 0.436666 0.084 Uiso 1 1 calc R . . . .
C00K C 0.4412(5) 0.9574(3) -0.0004(3) 0.0589(14) Uani 1 1 d . . . . .
H00K H 0.466387 1.014949 0.014442 0.071 Uiso 1 1 calc R . . . .
C00L C 0.3678(4) 0.8129(3) 0.0446(3) 0.0438(12) Uani 1 1 d . . . . .
C00M C 0.2047(5) 0.7716(3) 0.4158(3) 0.0527(13) Uani 1 1 d . . . . .
H00M H 0.265098 0.760115 0.450203 0.063 Uiso 1 1 calc R . . . .
C00N C 0.3309(4) 0.7523(3) 0.1147(3) 0.0462(11) Uani 1 1 d . . . . .
C00O C 0.2085(4) 0.7604(3) 0.3228(3) 0.0429(12) Uani 1 1 d . . . . .
C00P C 0.4423(5) 0.9289(4) -0.0886(3) 0.0688(16) Uani 1 1 d . . . . .
H00P H 0.466834 0.967745 -0.133515 0.083 Uiso 1 1 calc R . . . .
C00Q C 0.4074(5) 0.8435(4) -0.1104(3) 0.0681(16) Uani 1 1 d . . . . .
H00Q H 0.409113 0.824691 -0.170222 0.082 Uiso 1 1 calc R . . . .
C00R C 0.4232(6) 1.0136(4) 0.5823(3) 0.0777(19) Uani 1 1 d . . . . .
H00R H 0.379403 1.068760 0.582559 0.093 Uiso 1 1 calc R . . . .
C00S C 0.3698(5) 0.7850(3) -0.0452(3) 0.0586(15) Uani 1 1 d . . . . .
H00S H 0.345872 0.727274 -0.061006 0.070 Uiso 1 1 calc R . . . .
C00T C 0.2691(5) 0.4701(4) 0.2203(4) 0.0772(18) Uani 1 1 d . . . . .
H00T H 0.252782 0.526323 0.195114 0.093 Uiso 1 1 calc R . . . .
C00U C 0.3228(5) 0.3811(3) 0.3469(4) 0.0774(18) Uani 1 1 d . . . . .
H00U H 0.343928 0.376820 0.406791 0.093 Uiso 1 1 calc R . . . .
C00V C 0.0249(5) 0.8056(4) 0.3159(4) 0.0679(16) Uani 1 1 d . . . . .
H00V H -0.035824 0.817806 0.282151 0.082 Uiso 1 1 calc R . . . .
C00W C 0.1172(5) 0.7780(3) 0.2733(4) 0.0580(14) Uani 1 1 d . . . . .
H00W H 0.118084 0.771251 0.211021 0.070 Uiso 1 1 calc R . . . .
C00X C 0.3126(7) 0.3017(4) 0.2928(6) 0.101(3) Uani 1 1 d . . . . .
H00X H 0.326266 0.244662 0.317112 0.121 Uiso 1 1 calc R . . . .
C00Y C 0.2827(7) 0.3100(6) 0.2056(7) 0.121(4) Uani 1 1 d . . . . .
H00Y H 0.276640 0.257915 0.170387 0.145 Uiso 1 1 calc R . . . .
C00Z C 0.2616(6) 0.3918(5) 0.1684(5) 0.098(2) Uani 1 1 d . . . . .
H00Z H 0.242085 0.395646 0.108056 0.118 Uiso 1 1 calc R . . . .
C010 C 0.3757(9) 0.9555(7) 0.6496(4) 0.164(4) Uani 1 1 d . . . . .
H01A H 0.308915 0.932752 0.627717 0.246 Uiso 1 1 calc GR . . . .
H01B H 0.364026 0.989746 0.703810 0.246 Uiso 1 1 calc GR . . . .
H01C H 0.422515 0.905511 0.662097 0.246 Uiso 1 1 calc GR . . . .
C011 C 0.5284(7) 1.0449(10) 0.5989(6) 0.218(7) Uani 1 1 d . . . . .
H01D H 0.573985 0.993934 0.610652 0.326 Uiso 1 1 calc GR . . . .
H01E H 0.528203 1.084742 0.650150 0.326 Uiso 1 1 calc GR . . . .
H01F H 0.553989 1.077335 0.547081 0.326 Uiso 1 1 calc GR . . . .

loop_
_atom_site_aniso_label
_atom_site_aniso_U_11
_atom_site_aniso_U_22
_atom_site_aniso_U_33
_atom_site_aniso_U_23
_atom_site_aniso_U_13
_atom_site_aniso_U_12
Se01 0.0951(5) 0.0428(2) 0.0550(3) 0.0108(2) 0.0121(3) -0.0030(3)
O002 0.064(3) 0.0427(17) 0.066(2) -0.0024(16) -0.010(2) 0.0075(18)
N003 0.051(3) 0.0326(17) 0.0321(18) -0.0007(14) -0.0007(17) -0.0009(17)
O004 0.127(4) 0.0439(17) 0.0486(18) -0.0054(15) -0.006(2) -0.024(2)
N005 0.061(3) 0.0367(18) 0.0331(18) 0.0011(17) -0.0012(18) -0.002(2)
C006 0.054(3) 0.039(2) 0.034(2) 0.0014(18) 0.000(2) 0.004(2)
C007 0.051(3) 0.035(2) 0.037(2) 0.0024(17) 0.000(3) -0.002(2)
C008 0.041(3) 0.036(2) 0.035(2) -0.0004(17) -0.001(2) -0.0050(19)
C009 0.059(4) 0.053(3) 0.040(3) -0.007(2) 0.005(3) -0.006(3)
C00A 0.053(3) 0.046(2) 0.049(3) -0.008(2) -0.003(3) 0.009(2)
C00B 0.056(3) 0.041(2) 0.038(2) 0.0009(19) -0.002(2) -0.005(2)
C00C 0.041(3) 0.038(2) 0.036(2) -0.0010(19) -0.003(2) 0.002(2)
C00D 0.055(4) 0.039(2) 0.042(2) -0.0020(19) -0.006(2) 0.007(2)
C00E 0.072(5) 0.054(3) 0.063(3) 0.000(3) 0.013(4) -0.006(3)
C00F 0.065(4) 0.057(3) 0.043(3) 0.000(2) -0.020(3) 0.005(3)
C00G 0.065(4) 0.051(3) 0.052(3) -0.015(2) 0.005(3) 0.006(3)
C00H 0.057(4) 0.040(2) 0.082(4) -0.001(2) 0.019(4) -0.003(3)
C00I 0.064(4) 0.037(2) 0.049(3) 0.000(2) 0.000(3) 0.004(2)
C00J 0.066(5) 0.055(3) 0.088(5) -0.003(3) 0.026(4) -0.003(3)
C00K 0.074(4) 0.059(3) 0.044(3) 0.005(2) 0.001(3) -0.017(3)
C00L 0.053(3) 0.044(2) 0.035(2) -0.006(2) -0.002(2) 0.004(2)
C00M 0.062(4) 0.046(2) 0.050(3) 0.003(2) 0.004(3) 0.005(3)
C00N 0.061(3) 0.038(2) 0.039(2) -0.004(2) 0.000(3) -0.001(2)
C00O 0.051(4) 0.035(2) 0.043(2) 0.0004(18) 0.001(3) -0.003(2)
C00P 0.099(5) 0.069(3) 0.039(3) 0.007(3) 0.004(3) -0.011(4)
C00Q 0.094(5) 0.079(4) 0.031(2) -0.005(3) 0.004(3) 0.006(3)
C00R 0.103(6) 0.089(4) 0.041(3) -0.019(3) -0.003(3) -0.001(4)
C00S 0.084(5) 0.049(3) 0.042(3) -0.010(2) -0.003(3) 0.002(3)
C00T 0.074(5) 0.064(3) 0.094(4) -0.010(3) 0.011(4) -0.017(3)
C00U 0.061(4) 0.050(3) 0.122(5) 0.014(3) 0.031(4) 0.002(3)
C00V 0.053(4) 0.068(4) 0.082(4) 0.006(3) 0.005(3) 0.003(3)
C00W 0.060(4) 0.059(3) 0.055(3) 0.000(2) 0.004(3) 0.002(3)
C00X 0.084(6) 0.045(3) 0.174(7) 0.004(4) 0.056(6) -0.001(4)
C00Y 0.102(7) 0.081(5) 0.179(8) -0.040(6) 0.080(7) -0.044(5)
C00Z 0.088(6) 0.101(5) 0.106(5) -0.034(5) 0.030(4) -0.041(4)
C010 0.229(12) 0.212(10) 0.051(4) -0.010(5) 0.029(6) -0.024(9)
C011 0.113(8) 0.403(18) 0.137(8) -0.177(10) 0.003(7) -0.062(10)

loop_
_atom_type_symbol
_atom_type_description
_atom_type_scat_dispersion_real
_atom_type_scat_dispersion_imag
_atom_type_scat_source
C C 0.0033 0.0016 'International Tables Vol C Tables 4.2.6.8 and 6.1.1.4'
H H 0.0000 0.0000 'International Tables Vol C Tables 4.2.6.8 and 6.1.1.4'
N N 0.0061 0.0033 'International Tables Vol C Tables 4.2.6.8 and 6.1.1.4'
O O 0.0106 0.0060 'International Tables Vol C Tables 4.2.6.8 and 6.1.1.4'
Se Se -0.0929 2.2259 'International Tables Vol C Tables 4.2.6.8 and 6.1.1.4'

loop_
_geom_angle_atom_site_label_1
_geom_angle_atom_site_label_2
_geom_angle_atom_site_label_3
_geom_angle
_geom_angle_site_symmetry_1
_geom_angle_site_symmetry_3
_geom_angle_publ_flag
C00H Se01 C00B 97.8(2) . . ?
C00C N003 C007 121.0(3) . . ?
C00C N003 C00N 121.7(3) . . ?
C00N N003 C007 117.1(3) . . ?
C00C N005 C006 118.3(4) . . ?
C00K C006 N005 118.3(4) . . ?
C00K C006 C00L 120.0(4) . . ?
C00L C006 N005 121.6(4) . . ?
N003 C007 C00O 114.9(3) . . ?
C00B C007 N003 118.4(4) . . ?
C00B C007 C00O 126.6(4) . . ?
C00A C008 C00C 121.4(4) . . ?
C00A C008 C00D 119.1(4) . . ?
C00D C008 C00C 119.3(4) . . ?
C00F C009 C00R 121.6(5) . . ?
C00G C009 C00F 118.5(4) . . ?
C00G C009 C00R 119.9(5) . . ?
C008 C00A C00F 119.9(4) . . ?
C007 C00B Se01 119.6(4) . . ?
C007 C00B C00I 125.6(4) . . ?
C00I C00B Se01 114.9(3) . . ?
N003 C00C C008 118.8(4) . . ?
N005 C00C N003 123.8(4) . . ?
N005 C00C C008 117.4(4) . . ?
C008 C00D C00G 119.9(4) . . ?
C00J C00E C00M 119.9(5) . . ?
C009 C00F C00A 121.3(4) . . ?
C009 C00G C00D 121.2(5) . . ?
C00T C00H Se01 121.8(4) . . ?
C00T C00H C00U 120.1(5) . . ?
C00U C00H Se01 118.1(4) . . ?
O002 C00I C00B 111.3(4) . . ?
C00E C00J C00V 120.3(6) . . ?
C00P C00K C006 120.1(5) . . ?
C006 C00L C00N 120.0(3) . . ?
C00S C00L C006 119.2(4) . . ?
C00S C00L C00N 120.8(4) . . ?
C00E C00M C00O 120.7(6) . . ?
N003 C00N C00L 114.2(3) . . ?
O004 C00N N003 120.6(4) . . ?
O004 C00N C00L 125.1(4) . . ?
C00M C00O C007 121.1(5) . . ?
C00W C00O C007 120.6(4) . . ?
C00W C00O C00M 118.3(5) . . ?
C00Q C00P C00K 120.1(5) . . ?
C00P C00Q C00S 121.1(4) . . ?
C010 C00R C009 112.6(5) . . ?
C011 C00R C009 111.7(6) . . ?
C011 C00R C010 117.1(8) . . ?
C00Q C00S C00L 119.5(4) . . ?
C00H C00T C00Z 120.1(6) . . ?
C00H C00U C00X 118.7(6) . . ?
C00J C00V C00W 120.1(6) . . ?
C00V C00W C00O 120.5(5) . . ?
C00Y C00X C00U 119.5(7) . . ?
C00Z C00Y C00X 121.7(7) . . ?
C00Y C00Z C00T 119.9(7) . . ?

loop_
_geom_bond_atom_site_label_1
_geom_bond_atom_site_label_2
_geom_bond_distance
_geom_bond_site_symmetry_2
_geom_bond_publ_flag
Se01 C00B 1.929(4) . ?
Se01 C00H 1.923(5) . ?
O002 C00I 1.415(6) . ?
N003 C007 1.460(5) . ?
N003 C00C 1.385(5) . ?
N003 C00N 1.424(5) . ?
O004 C00N 1.216(5) . ?
N005 C006 1.402(5) . ?
N005 C00C 1.296(5) . ?
C006 C00K 1.386(6) . ?
C006 C00L 1.397(6) . ?
C007 C00B 1.322(6) . ?
C007 C00O 1.475(7) . ?
C008 C00A 1.376(6) . ?
C008 C00C 1.484(6) . ?
C008 C00D 1.382(6) . ?
C009 C00F 1.372(6) . ?
C009 C00G 1.366(7) . ?
C009 C00R 1.525(6) . ?
C00A C00F 1.382(6) . ?
C00B C00I 1.514(7) . ?
C00D C00G 1.385(6) . ?
C00E C00J 1.361(8) . ?
C00E C00M 1.384(7) . ?
C00H C00T 1.373(7) . ?
C00H C00U 1.382(7) . ?
C00J C00V 1.377(8) . ?
C00K C00P 1.375(6) . ?
C00L C00N 1.446(6) . ?
C00L C00S 1.395(6) . ?
C00M C00O 1.392(6) . ?
C00O C00W 1.387(7) . ?
C00P C00Q 1.369(7) . ?
C00Q C00S 1.379(7) . ?
C00R C010 1.445(10) . ?
C00R C011 1.420(10) . ?
C00T C00Z 1.390(8) . ?
C00U C00X 1.423(8) . ?
C00V C00W 1.381(7) . ?
C00X C00Y 1.352(10) . ?
C00Y C00Z 1.350(10) . ?

loop_
_twin_individual_id
_twin_individual_mass_fraction_refined
1 1.006(12)
2 -0.006(12)
